data_7101175
loop_
_publ_author_name
'Hildebrandt, Dirk'
'H\"uggenberg, Wiebke'
'Kanthak, Matthias'
'Pl\"oger, Tobias'
'M\"uller, Iris M.'
'Dyker, Gerald'

_publ_section_title
;
 A platinum-catalyzed annulation reaction leading to medium-sized rings
;
_journal_coden_ASTM CHCOFS
_journal_issue 21
_journal_name_full
;
 Chemical Communications (Cambridge, United Kingdom)
;
_journal_page_first 2260
_journal_page_last 2261
_journal_paper_doi 10.1039/b602498j
_journal_year 2006
_chemical_formula_sum 'C14 H12 O3'
_chemical_formula_weight 228.24
_space_group_IT_number 14
_symmetry_cell_setting monoclinic
_symmetry_space_group_name_Hall '-P 2yn'
_symmetry_space_group_name_H-M 'P 1 21/n 1'
_atom_sites_solution_hydrogens geom
_atom_sites_solution_primary direct
_atom_sites_solution_secondary difmap
_audit_creation_method SHELXL-97
_cell_angle_alpha 90.00
_cell_angle_beta 94.25(3)
_cell_angle_gamma 90.00
_cell_formula_units_Z 4
_cell_length_a 10.592(4)
_cell_length_b 6.912(6)
_cell_length_c 15.076(8)
_cell_measurement_reflns_used 3458
_cell_measurement_temperature 100(2)
_cell_measurement_theta_max 20.2
_cell_measurement_theta_min 3.9
_cell_volume 1100.6(11)
_computing_cell_refinement 'CrysAlis RED Oxford diffraction'
_computing_data_collection 'CrysAlis CCD Oxford diffraction'
_computing_data_reduction 'CrysAlis RED Oxford diffraction'
_computing_molecular_graphics SHELXL-97
_computing_publication_material SHELXL-97
_computing_structure_refinement 'SHELXL-97 (Sheldrick, 1997)'
_computing_structure_solution 'SHELXS-97 (Sheldrick, 1990)'
_diffrn_ambient_temperature 100(2)
_diffrn_measured_fraction_theta_full 0.998
_diffrn_measured_fraction_theta_max 0.998
_diffrn_measurement_device_type 'Sapphire2-CCD, Oxford diffraction'
_diffrn_measurement_method '562 images at 1.0 deg in \w and 15 sec'
_diffrn_radiation_monochromator graphite
_diffrn_radiation_source 'fine-focus sealed tube'
_diffrn_radiation_type MoK\a
_diffrn_radiation_wavelength 0.71073
_diffrn_reflns_av_R_equivalents 0.0435
_diffrn_reflns_av_sigmaI/netI 0.0289
_diffrn_reflns_limit_h_max 12
_diffrn_reflns_limit_h_min -12
_diffrn_reflns_limit_k_max 8
_diffrn_reflns_limit_k_min -6
_diffrn_reflns_limit_l_max 18
_diffrn_reflns_limit_l_min -18
_diffrn_reflns_number 8305
_diffrn_reflns_theta_full 25.25
_diffrn_reflns_theta_max 25.25
_diffrn_reflns_theta_min 3.52
_exptl_absorpt_coefficient_mu 0.097
_exptl_absorpt_correction_type none
_exptl_crystal_colour colourless
_exptl_crystal_density_diffrn 1.377
_exptl_crystal_density_method 'not measured'
_exptl_crystal_description prism
_exptl_crystal_F_000 480
_exptl_crystal_size_max 0.49
_exptl_crystal_size_mid 0.37
_exptl_crystal_size_min 0.35
_refine_diff_density_max 0.234
_refine_diff_density_min -0.192
_refine_diff_density_rms 0.045
_refine_ls_extinction_method none
_refine_ls_goodness_of_fit_ref 1.086
_refine_ls_hydrogen_treatment constr
_refine_ls_matrix_type full
_refine_ls_number_parameters 154
_refine_ls_number_reflns 1991
_refine_ls_number_restraints 0
_refine_ls_restrained_S_all 1.086
_refine_ls_R_factor_all 0.0521
_refine_ls_R_factor_gt 0.0412
_refine_ls_shift/su_max 0.001
_refine_ls_shift/su_mean 0.000
_refine_ls_structure_factor_coef Fsqd
_refine_ls_weighting_details 'calc w=1/[\s^2^(Fo^2^)+(0.0701P)^2^+0.1048P] where P=(Fo^2^+2Fc^2^)/3'
_refine_ls_weighting_scheme calc
_refine_ls_wR_factor_gt 0.1095
_refine_ls_wR_factor_ref 0.1172
_reflns_number_gt 1603
_reflns_number_total 1991
_reflns_threshold_expression >2sigma(I)
_cod_data_source_file b602498j.txt
_cod_original_sg_symbol_H-M P2(1)/n
_cod_database_code 7101175

loop_
_symmetry_equiv_pos_as_xyz
'x, y, z'
'-x+1/2, y+1/2, -z+1/2'
'-x, -y, -z'
'x-1/2, -y-1/2, z-1/2'

loop_
_atom_site_label
_atom_site_type_symbol
_atom_site_fract_x
_atom_site_fract_y
_atom_site_fract_z
_atom_site_U_iso_or_equiv
_atom_site_adp_type
_atom_site_occupancy
_atom_site_symmetry_multiplicity
_atom_site_calc_flag
_atom_site_refinement_flags
C1 C 0.30499(14) 0.8426(2) 0.44170(11) 0.0250(4) Uani 1 1 d .
H1A H 0.3447 0.7743 0.4943 0.030 Uiso 1 1 calc R
H1B H 0.2654 0.9626 0.4624 0.030 Uiso 1 1 calc R
O2 O 0.20990(10) 0.72167(17) 0.39759(8) 0.0304(3) Uani 1 1 d .
C3 C 0.26458(15) 0.5514(2) 0.36405(12) 0.0286(4) Uani 1 1 d .
H3A H 0.1962 0.4617 0.3424 0.034 Uiso 1 1 calc R
H3B H 0.3159 0.4861 0.4128 0.034 Uiso 1 1 calc R
C4 C 0.34837(15) 0.5954(2) 0.28825(11) 0.0250(4) Uani 1 1 d .
H4A H 0.3866 0.4741 0.2678 0.030 Uiso 1 1 calc R
H4B H 0.2965 0.6523 0.2375 0.030 Uiso 1 1 calc R
C4A C 0.45168(14) 0.7354(2) 0.31998(10) 0.0198(4) Uani 1 1 d .
C5 C 0.56862(14) 0.6405(2) 0.36911(10) 0.0205(4) Uani 1 1 d .
O51 O 0.56563(11) 0.47963(16) 0.40044(9) 0.0328(3) Uani 1 1 d .
C5A C 0.68580(14) 0.7613(2) 0.37484(10) 0.0219(4) Uani 1 1 d .
C6 C 0.79869(15) 0.6894(3) 0.41616(11) 0.0275(4) Uani 1 1 d .
H6 H 0.8011 0.5636 0.4416 0.033 Uiso 1 1 calc R
C7 C 0.90711(15) 0.8022(3) 0.41988(11) 0.0336(5) Uani 1 1 d .
H7 H 0.9842 0.7536 0.4475 0.040 Uiso 1 1 calc R
C8 C 0.90284(16) 0.9844(3) 0.38347(11) 0.0351(5) Uani 1 1 d .
H8 H 0.9774 1.0612 0.3862 0.042 Uiso 1 1 calc R
C9 C 0.79074(16) 1.0582(3) 0.34263(11) 0.0306(4) Uani 1 1 d .
H9 H 0.7888 1.1851 0.3184 0.037 Uiso 1 1 calc R
C9A C 0.68201(15) 0.9458(2) 0.33750(10) 0.0235(4) Uani 1 1 d .
C10 C 0.55595(15) 1.0109(2) 0.29338(11) 0.0248(4) Uani 1 1 d .
H10 H 0.5653 1.1224 0.2521 0.030 Uiso 1 1 calc R
C11 C 0.46256(15) 1.0539(2) 0.36302(11) 0.0242(4) Uani 1 1 d .
H11 H 0.4493 1.1762 0.3895 0.029 Uiso 1 1 calc R
C11A C 0.40361(14) 0.8926(2) 0.37997(10) 0.0216(4) Uani 1 1 d .
O12 O 0.49940(9) 0.84401(15) 0.24813(7) 0.0232(3) Uani 1 1 d .

loop_
_atom_site_aniso_label
_atom_site_aniso_U_11
_atom_site_aniso_U_22
_atom_site_aniso_U_33
_atom_site_aniso_U_23
_atom_site_aniso_U_13
_atom_site_aniso_U_12
C1 0.0199(8) 0.0281(9) 0.0270(9) -0.0045(7) 0.0011(6) 0.0012(6)
O2 0.0158(6) 0.0363(7) 0.0393(7) -0.0052(5) 0.0028(5) -0.0018(5)
C3 0.0229(9) 0.0282(9) 0.0345(9) -0.0045(7) 0.0005(7) -0.0055(7)
C4 0.0206(8) 0.0259(9) 0.0280(9) -0.0034(7) -0.0012(7) -0.0022(6)
C4A 0.0169(8) 0.0214(8) 0.0210(8) 0.0013(6) 0.0013(6) 0.0000(6)
C5 0.0195(8) 0.0213(9) 0.0209(8) -0.0033(6) 0.0026(6) 0.0015(6)
O51 0.0280(7) 0.0235(7) 0.0459(8) 0.0075(5) -0.0043(5) 0.0007(5)
C5A 0.0168(8) 0.0287(9) 0.0206(8) -0.0033(6) 0.0036(6) -0.0008(6)
C6 0.0187(8) 0.0395(10) 0.0247(8) -0.0040(7) 0.0035(6) 0.0039(7)
C7 0.0157(8) 0.0586(12) 0.0265(9) -0.0083(8) 0.0023(7) 0.0004(8)
C8 0.0236(9) 0.0565(13) 0.0263(9) -0.0105(8) 0.0088(7) -0.0160(8)
C9 0.0299(9) 0.0384(10) 0.0246(9) -0.0032(7) 0.0088(7) -0.0115(7)
C9A 0.0225(8) 0.0295(9) 0.0192(8) -0.0035(6) 0.0063(6) -0.0040(6)
C10 0.0282(9) 0.0206(8) 0.0254(9) 0.0030(6) 0.0001(7) -0.0055(6)
C11 0.0255(9) 0.0199(8) 0.0265(9) -0.0002(6) -0.0018(7) 0.0032(6)
C11A 0.0167(8) 0.0228(8) 0.0245(8) 0.0000(6) -0.0045(6) 0.0035(6)
O12 0.0236(6) 0.0246(6) 0.0213(6) 0.0015(4) 0.0005(4) -0.0027(4)

loop_
_atom_type_symbol
_atom_type_description
_atom_type_scat_dispersion_real
_atom_type_scat_dispersion_imag
_atom_type_scat_source
C C 0.0033 0.0016 'International Tables Vol C Tables 4.2.6.8 and 6.1.1.4'
H H 0.0000 0.0000 'International Tables Vol C Tables 4.2.6.8 and 6.1.1.4'
O O 0.0106 0.0060 'International Tables Vol C Tables 4.2.6.8 and 6.1.1.4'

loop_
_geom_angle_atom_site_label_1
_geom_angle_atom_site_label_2
_geom_angle_atom_site_label_3
_geom_angle
O2 C1 C11A 110.27(13)
O2 C1 H1A 109.6
C11A C1 H1A 109.6
O2 C1 H1B 109.6
C11A C1 H1B 109.6
H1A C1 H1B 108.1
C3 O2 C1 110.92(12)
O2 C3 C4 112.06(13)
O2 C3 H3A 109.2
C4 C3 H3A 109.2
O2 C3 H3B 109.2
C4 C3 H3B 109.2
H3A C3 H3B 107.9
C4A C4 C3 109.73(13)
C4A C4 H4A 109.7
C3 C4 H4A 109.7
C4A C4 H4B 109.7
C3 C4 H4B 109.7
H4A C4 H4B 108.2
O12 C4A C4 112.46(12)
O12 C4A C11A 103.06(13)
C4 C4A C11A 112.22(13)
O12 C4A C5 105.60(12)
C4 C4A C5 114.61(13)
C11A C4A C5 108.05(12)
O51 C5 C5A 122.49(14)
O51 C5 C4A 122.38(13)
C5A C5 C4A 115.13(13)
C9A C5A C6 120.23(14)
C9A C5A C5 119.31(14)
C6 C5A C5 120.46(15)
C7 C6 C5A 119.79(17)
C7 C6 H6 120.1
C5A C6 H6 120.1
C8 C7 C6 119.81(16)
C8 C7 H7 120.1
C6 C7 H7 120.1
C7 C8 C9 120.95(15)
C7 C8 H8 119.5
C9 C8 H8 119.5
C9A C9 C8 119.78(17)
C9A C9 H9 120.1
C8 C9 H9 120.1
C9 C9A C5A 119.43(16)
C9 C9A C10 124.00(16)
C5A C9A C10 116.57(13)
O12 C10 C9A 106.90(13)
O12 C10 C11 102.31(12)
C9A C10 C11 110.57(13)
O12 C10 H10 112.2
C9A C10 H10 112.2
C11 C10 H10 112.2
C11A C11 C10 108.10(14)
C11A C11 H11 125.9
C10 C11 H11 125.9
C11 C11A C1 133.18(15)
C11 C11A C4A 107.78(14)
C1 C11A C4A 119.04(14)
C4A O12 C10 102.53(11)

loop_
_geom_bond_atom_site_label_1
_geom_bond_atom_site_label_2
_geom_bond_distance
C1 O2 1.4339(19)
C1 C11A 1.490(2)
C1 H1A 0.9900
C1 H1B 0.9900
O2 C3 1.421(2)
C3 C4 1.529(2)
C3 H3A 0.9900
C3 H3B 0.9900
C4 C4A 1.512(2)
C4 H4A 0.9900
C4 H4B 0.9900
C4A O12 1.4398(19)
C4A C11A 1.525(2)
C4A C5 1.542(2)
C5 O51 1.209(2)
C5 C5A 1.493(2)
C5A C9A 1.393(2)
C5A C6 1.398(2)
C6 C7 1.386(2)
C6 H6 0.9500
C7 C8 1.373(3)
C7 H7 0.9500
C8 C9 1.393(3)
C8 H8 0.9500
C9 C9A 1.387(2)
C9 H9 0.9500
C9A C10 1.515(2)
C10 O12 1.447(2)
C10 C11 1.524(2)
C10 H10 1.0000
C11 C11A 1.312(2)
C11 H11 0.9500

loop_
_geom_torsion_atom_site_label_1
_geom_torsion_atom_site_label_2
_geom_torsion_atom_site_label_3
_geom_torsion_atom_site_label_4
_geom_torsion
C11A C1 O2 C3 57.03(17)
C1 O2 C3 C4 -67.57(17)
O2 C3 C4 C4A 57.78(17)
C3 C4 C4A O12 -155.70(13)
C3 C4 C4A C11A -40.05(17)
C3 C4 C4A C5 83.68(16)
O12 C4A C5 O51 -143.03(14)
C4 C4A C5 O51 -18.7(2)
C11A C4A C5 O51 107.23(17)
O12 C4A C5 C5A 36.74(16)
C4 C4A C5 C5A 161.08(13)
C11A C4A C5 C5A -73.00(16)
O51 C5 C5A C9A -179.73(15)
C4A C5 C5A C9A 0.5(2)
O51 C5 C5A C6 1.1(2)
C4A C5 C5A C6 -178.64(13)
C9A C5A C6 C7 0.0(2)
C5 C5A C6 C7 179.11(14)
C5A C6 C7 C8 0.4(2)
C6 C7 C8 C9 0.0(3)
C7 C8 C9 C9A -0.8(2)
C8 C9 C9A C5A 1.2(2)
C8 C9 C9A C10 -179.04(14)
C6 C5A C9A C9 -0.8(2)
C5 C5A C9A C9 -179.92(14)
C6 C5A C9A C10 179.44(14)
C5 C5A C9A C10 0.3(2)
C9 C9A C10 O12 141.81(15)
C5A C9A C10 O12 -38.42(18)
C9 C9A C10 C11 -107.58(17)
C5A C9A C10 C11 72.19(17)
O12 C10 C11 C11A 25.52(16)
C9A C10 C11 C11A -88.03(16)
C10 C11 C11A C1 179.00(15)
C10 C11 C11A C4A -1.93(16)
O2 C1 C11A C11 136.48(17)
O2 C1 C11A C4A -42.51(18)
O12 C4A C11A C11 -22.50(15)
C4 C4A C11A C11 -143.72(14)
C5 C4A C11A C11 88.97(15)
O12 C4A C11A C1 156.72(12)
C4 C4A C11A C1 35.51(18)
C5 C4A C11A C1 -91.81(15)
C4 C4A O12 C10 158.82(12)
C11A C4A O12 C10 37.76(13)
C5 C4A O12 C10 -75.51(13)
C9A C10 O12 C4A 77.57(14)
C11 C10 O12 C4A -38.67(14)
